data_7016427
loop_
_publ_author_name
'Chuchuryukin, Alexey V.'
'Huang, Rubin'
'van Faassen, Ernst E.'
'van Klink, Gerard P. M.'
'Lutz, Martin'
'Chadwick, John C.'
'Spek, Anthony L.'
'van Koten, Gerard'

_publ_section_title
;
 Mono N,C,N-pincer complexes of titanium, vanadium and niobium.
 Synthesis, structure and catalytic activity in olefin polymerisation.
;
_journal_issue 35
_journal_name_full 'Dalton transactions (Cambridge, England : 2003)'
_journal_page_first 8887
_journal_page_last 8895
_journal_paper_doi 10.1039/c1dt10482a
_journal_volume 40
_journal_year 2011
_chemical_formula_moiety 'C12 H19 Cl4 N2 Nb'
_chemical_formula_sum 'C12 H19 Cl4 N2 Nb'
_chemical_formula_weight 426.00
_chemical_name_systematic
;
?
;
_space_group_IT_number 29
_symmetry_cell_setting orthorhombic
_symmetry_space_group_name_Hall 'P 2c -2ac'
_symmetry_space_group_name_H-M 'P c a 21'
_atom_sites_solution_hydrogens difmap
_atom_sites_solution_primary heavy
_atom_sites_solution_secondary difmap
_audit_creation_method SHELXL-97
_cell_angle_alpha 90.00
_cell_angle_beta 90.00
_cell_angle_gamma 90.00
_cell_formula_units_Z 4
_cell_length_a 13.8197(3)
_cell_length_b 8.63181(9)
_cell_length_c 13.40706(8)
_cell_measurement_reflns_used 27059
_cell_measurement_temperature 150(2)
_cell_measurement_theta_max 27.50
_cell_measurement_theta_min 2.11
_cell_volume 1599.32(4)
_computing_cell_refinement Peakref
_computing_data_collection 'Nonius COLLECT'
_computing_data_reduction 'EvalCCD, Sadabs'
_computing_structure_refinement 'SHELXL-97 (Sheldrick, 1997)'
_computing_structure_solution 'DIRDIF-99 (Beurskens et al., 1999)'
_diffrn_ambient_temperature 150(2)
_diffrn_measured_fraction_theta_full 1.000
_diffrn_measured_fraction_theta_max 1.000
_diffrn_measurement_device_type 'Nonius KappaCCD'
_diffrn_measurement_method '\f and \w scans'
_diffrn_radiation_monochromator graphite
_diffrn_radiation_source 'rotating anode'
_diffrn_radiation_type MoK\a
_diffrn_radiation_wavelength 0.71073
_diffrn_reflns_av_R_equivalents 0.0310
_diffrn_reflns_av_sigmaI/netI 0.0146
_diffrn_reflns_limit_h_max 17
_diffrn_reflns_limit_h_min -17
_diffrn_reflns_limit_k_max 11
_diffrn_reflns_limit_k_min -11
_diffrn_reflns_limit_l_max 17
_diffrn_reflns_limit_l_min -17
_diffrn_reflns_number 42304
_diffrn_reflns_theta_full 27.50
_diffrn_reflns_theta_max 27.50
_diffrn_reflns_theta_min 2.36
_exptl_absorpt_coefficient_mu 1.408
_exptl_absorpt_correction_T_max 0.81
_exptl_absorpt_correction_T_min 0.51
_exptl_absorpt_correction_type multi-scan
_exptl_absorpt_process_details Sadabs
_exptl_crystal_colour orange
_exptl_crystal_density_diffrn 1.769
_exptl_crystal_density_method 'not measured'
_exptl_crystal_description block
_exptl_crystal_F_000 856
_exptl_crystal_size_max 0.30
_exptl_crystal_size_mid 0.30
_exptl_crystal_size_min 0.15
_refine_diff_density_max 0.263
_refine_diff_density_min -0.306
_refine_diff_density_rms 0.042
_refine_ls_abs_structure_details 'Flack H D (1983), Acta Cryst. A39, 876-881'
_refine_ls_abs_structure_Flack -0.03(2)
_refine_ls_extinction_coef 0.00116(14)
_refine_ls_extinction_expression Fc^*^=kFc[1+0.001xFc^2^\l^3^/sin(2\q)]^-1/4^
_refine_ls_extinction_method SHELXL
_refine_ls_goodness_of_fit_ref 1.061
_refine_ls_hydrogen_treatment constr
_refine_ls_matrix_type full
_refine_ls_number_parameters 178
_refine_ls_number_reflns 3670
_refine_ls_number_restraints 1
_refine_ls_restrained_S_all 1.061
_refine_ls_R_factor_all 0.0157
_refine_ls_R_factor_gt 0.0134
_refine_ls_shift/su_max 0.002
_refine_ls_shift/su_mean 0.000
_refine_ls_structure_factor_coef Fsqd
_refine_ls_weighting_details 'calc w=1/[\s^2^(Fo^2^)+(0.0170P)^2^+0.1891P] where P=(Fo^2^+2Fc^2^)/3'
_refine_ls_weighting_scheme calc
_refine_ls_wR_factor_gt 0.0314
_refine_ls_wR_factor_ref 0.0320
_reflns_number_gt 3472
_reflns_number_total 3670
_reflns_threshold_expression I>2\s(I)
_cod_data_source_file c1dt10482a.txt
_cod_data_source_block s3673a
_cod_database_code 7016427

loop_
_symmetry_equiv_pos_as_xyz
'x, y, z'
'-x, -y, z+1/2'
'-x+1/2, y, z+1/2'
'x+1/2, -y, z'

loop_
_atom_site_label
_atom_site_type_symbol
_atom_site_fract_x
_atom_site_fract_y
_atom_site_fract_z
_atom_site_U_iso_or_equiv
_atom_site_adp_type
_atom_site_occupancy
_atom_site_symmetry_multiplicity
_atom_site_calc_flag
_atom_site_refinement_flags
Nb1 Nb 0.559386(8) 0.756723(14) 0.405705(18) 0.01452(4) Uani 1 1 d .
Cl1 Cl 0.72283(3) 0.68730(5) 0.36309(3) 0.02787(10) Uani 1 1 d .
Cl2 Cl 0.56371(3) 0.83190(5) 0.23432(3) 0.02668(10) Uani 1 1 d .
Cl3 Cl 0.63306(3) 0.95767(4) 0.49811(3) 0.02429(9) Uani 1 1 d .
Cl4 Cl 0.45978(3) 0.55400(4) 0.34540(3) 0.02073(8) Uani 1 1 d .
N1 N 0.43923(9) 0.96501(14) 0.39079(11) 0.0175(3) Uani 1 1 d .
N2 N 0.60348(10) 0.54827(14) 0.52114(10) 0.0194(3) Uani 1 1 d .
C1 C 0.45592(11) 0.74754(15) 0.53260(12) 0.0151(3) Uani 1 1 d .
C2 C 0.39384(11) 0.87163(18) 0.55390(11) 0.0163(3) Uani 1 1 d .
C3 C 0.32610(11) 0.86188(19) 0.63098(12) 0.0194(3) Uani 1 1 d .
H3 H 0.2848 0.9471 0.6448 0.023 Uiso 1 1 calc R
C4 C 0.31933(12) 0.72772(19) 0.68716(12) 0.0217(3) Uani 1 1 d .
H4 H 0.2727 0.7207 0.7390 0.026 Uiso 1 1 calc R
C5 C 0.38025(12) 0.60361(19) 0.66824(12) 0.0204(3) Uani 1 1 d .
H5 H 0.3759 0.5120 0.7073 0.024 Uiso 1 1 calc R
C6 C 0.44787(11) 0.61415(18) 0.59172(12) 0.0176(3) Uani 1 1 d .
C7 C 0.40717(11) 1.01346(17) 0.49256(12) 0.0180(3) Uani 1 1 d .
H7A H 0.4565 1.0815 0.5234 0.022 Uiso 1 1 calc R
H7B H 0.3456 1.0716 0.4882 0.022 Uiso 1 1 calc R
C8 C 0.47135(13) 1.10860(18) 0.33798(14) 0.0247(4) Uani 1 1 d .
H8A H 0.4788 1.0867 0.2667 0.037 Uiso 1 1 calc R
H8B H 0.5335 1.1430 0.3654 0.037 Uiso 1 1 calc R
H8C H 0.4229 1.1902 0.3472 0.037 Uiso 1 1 calc R
C9 C 0.35275(11) 0.90478(19) 0.33697(12) 0.0220(3) Uani 1 1 d .
H9A H 0.3039 0.9867 0.3320 0.033 Uiso 1 1 calc R
H9B H 0.3258 0.8165 0.3736 0.033 Uiso 1 1 calc R
H9C H 0.3716 0.8715 0.2699 0.033 Uiso 1 1 calc R
C10 C 0.51371(12) 0.48322(19) 0.56706(12) 0.0207(3) Uani 1 1 d .
H10A H 0.4816 0.4116 0.5198 0.025 Uiso 1 1 calc R
H10B H 0.5301 0.4248 0.6283 0.025 Uiso 1 1 calc R
C11 C 0.65670(13) 0.41175(18) 0.47906(14) 0.0272(4) Uani 1 1 d .
H11A H 0.6560 0.3269 0.5276 0.041 Uiso 1 1 calc R
H11B H 0.7237 0.4413 0.4647 0.041 Uiso 1 1 calc R
H11C H 0.6251 0.3779 0.4174 0.041 Uiso 1 1 calc R
C12 C 0.66425(13) 0.6142(2) 0.60345(13) 0.0271(4) Uani 1 1 d .
H12A H 0.6275 0.6941 0.6389 0.041 Uiso 1 1 calc R
H12B H 0.7231 0.6600 0.5752 0.041 Uiso 1 1 calc R
H12C H 0.6820 0.5315 0.6501 0.041 Uiso 1 1 calc R

loop_
_atom_site_aniso_label
_atom_site_aniso_U_11
_atom_site_aniso_U_22
_atom_site_aniso_U_33
_atom_site_aniso_U_23
_atom_site_aniso_U_13
_atom_site_aniso_U_12
Nb1 0.01466(6) 0.01364(6) 0.01526(6) -0.00216(6) 0.00173(7) -0.00244(5)
Cl1 0.01894(19) 0.0278(2) 0.0368(2) -0.00576(19) 0.00918(17) -0.00085(16)
Cl2 0.0387(2) 0.0229(2) 0.0185(2) 0.00276(17) 0.00821(18) -0.00315(17)
Cl3 0.01724(18) 0.02157(18) 0.0341(2) -0.00977(17) -0.00440(17) -0.00249(15)
Cl4 0.02616(19) 0.01792(18) 0.01811(18) -0.00244(15) -0.00064(16) -0.00706(15)
N1 0.0176(6) 0.0148(6) 0.0202(8) 0.0018(6) -0.0016(5) -0.0024(5)
N2 0.0196(7) 0.0190(6) 0.0196(7) -0.0006(5) -0.0010(6) 0.0039(5)
C1 0.0149(7) 0.0178(8) 0.0127(7) -0.0025(6) -0.0009(6) -0.0020(6)
C2 0.0145(7) 0.0180(7) 0.0164(8) -0.0027(6) -0.0041(6) 0.0003(6)
C3 0.0153(7) 0.0243(9) 0.0187(8) -0.0053(6) -0.0006(6) 0.0027(6)
C4 0.0158(7) 0.0333(9) 0.0159(8) -0.0003(7) 0.0017(6) -0.0006(7)
C5 0.0209(8) 0.0241(8) 0.0161(8) 0.0042(6) -0.0014(6) -0.0015(6)
C6 0.0177(7) 0.0202(8) 0.0149(7) 0.0001(6) -0.0016(6) -0.0003(6)
C7 0.0159(7) 0.0168(7) 0.0213(8) -0.0031(7) -0.0007(7) 0.0013(6)
C8 0.0291(9) 0.0163(8) 0.0286(9) 0.0062(7) 0.0017(7) -0.0003(7)
C9 0.0207(8) 0.0249(8) 0.0203(8) 0.0013(7) -0.0064(7) -0.0013(6)
C10 0.0238(8) 0.0193(8) 0.0189(8) 0.0039(6) 0.0012(7) 0.0022(6)
C11 0.0284(9) 0.0210(8) 0.0323(10) -0.0017(7) 0.0043(8) 0.0094(7)
C12 0.0246(9) 0.0315(9) 0.0254(9) -0.0020(8) -0.0072(7) 0.0064(7)

loop_
_atom_type_symbol
_atom_type_description
_atom_type_scat_dispersion_real
_atom_type_scat_dispersion_imag
_atom_type_scat_source
C C 0.0033 0.0016 'International Tables Vol C Tables 4.2.6.8 and 6.1.1.4'
H H 0.0000 0.0000 'International Tables Vol C Tables 4.2.6.8 and 6.1.1.4'
Cl Cl 0.1484 0.1585 'International Tables Vol C Tables 4.2.6.8 and 6.1.1.4'
N N 0.0061 0.0033 'International Tables Vol C Tables 4.2.6.8 and 6.1.1.4'
Nb Nb -2.0727 0.6215 'International Tables Vol C Tables 4.2.6.8 and 6.1.1.4'

loop_
_geom_angle_atom_site_label_1
_geom_angle_atom_site_label_2
_geom_angle_atom_site_label_3
_geom_angle
C1 Nb1 Cl3 84.38(4)
C1 Nb1 Cl4 82.02(4)
Cl3 Nb1 Cl4 166.399(17)
C1 Nb1 Cl2 139.62(4)
Cl3 Nb1 Cl2 107.113(16)
Cl4 Nb1 Cl2 83.504(16)
C1 Nb1 Cl1 140.95(4)
Cl3 Nb1 Cl1 84.421(15)
Cl4 Nb1 Cl1 106.293(15)
Cl2 Nb1 Cl1 79.380(17)
C1 Nb1 N2 69.54(5)
Cl3 Nb1 N2 95.78(3)
Cl4 Nb1 N2 79.49(3)
Cl2 Nb1 N2 143.22(3)
Cl1 Nb1 N2 74.55(3)
C1 Nb1 N1 69.73(5)
Cl3 Nb1 N1 78.26(3)
Cl4 Nb1 N1 96.90(3)
Cl2 Nb1 N1 74.91(4)
Cl1 Nb1 N1 142.94(3)
N2 Nb1 N1 139.22(5)
C9 N1 C7 107.59(12)
C9 N1 C8 107.35(13)
C7 N1 C8 106.76(12)
C9 N1 Nb1 109.06(9)
C7 N1 Nb1 109.33(9)
C8 N1 Nb1 116.41(10)
C10 N2 C12 107.73(13)
C10 N2 C11 105.48(12)
C12 N2 C11 107.49(13)
C10 N2 Nb1 109.25(9)
C12 N2 Nb1 109.01(10)
C11 N2 Nb1 117.48(10)
C2 C1 C6 117.63(15)
C2 C1 Nb1 121.48(11)
C6 C1 Nb1 120.84(11)
C3 C2 C1 120.99(14)
C3 C2 C7 122.83(14)
C1 C2 C7 116.15(13)
C4 C3 C2 119.87(15)
C4 C3 H3 120.1
C2 C3 H3 120.1
C3 C4 C5 120.39(15)
C3 C4 H4 119.8
C5 C4 H4 119.8
C4 C5 C6 119.51(15)
C4 C5 H5 120.2
C6 C5 H5 120.2
C5 C6 C1 121.60(15)
C5 C6 C10 121.67(14)
C1 C6 C10 116.71(14)
C2 C7 N1 108.15(12)
C2 C7 H7A 110.1
N1 C7 H7A 110.1
C2 C7 H7B 110.1
N1 C7 H7B 110.1
H7A C7 H7B 108.4
N1 C8 H8A 109.5
N1 C8 H8B 109.5
H8A C8 H8B 109.5
N1 C8 H8C 109.5
H8A C8 H8C 109.5
H8B C8 H8C 109.5
N1 C9 H9A 109.5
N1 C9 H9B 109.5
H9A C9 H9B 109.5
N1 C9 H9C 109.5
H9A C9 H9C 109.5
H9B C9 H9C 109.5
C6 C10 N2 108.28(12)
C6 C10 H10A 110.0
N2 C10 H10A 110.0
C6 C10 H10B 110.0
N2 C10 H10B 110.0
H10A C10 H10B 108.4
N2 C11 H11A 109.5
N2 C11 H11B 109.5
H11A C11 H11B 109.5
N2 C11 H11C 109.5
H11A C11 H11C 109.5
H11B C11 H11C 109.5
N2 C12 H12A 109.5
N2 C12 H12B 109.5
H12A C12 H12B 109.5
N2 C12 H12C 109.5
H12A C12 H12C 109.5
H12B C12 H12C 109.5

loop_
_geom_bond_atom_site_label_1
_geom_bond_atom_site_label_2
_geom_bond_distance
Nb1 C1 2.2238(16)
Nb1 Cl3 2.3622(4)
Nb1 Cl4 2.3686(4)
Nb1 Cl2 2.3884(5)
Nb1 Cl1 2.4057(4)
Nb1 N2 2.4504(13)
Nb1 N1 2.4556(12)
N1 C9 1.4897(19)
N1 C7 1.494(2)
N1 C8 1.495(2)
N2 C10 1.494(2)
N2 C12 1.499(2)
N2 C11 1.499(2)
C1 C2 1.402(2)
C1 C6 1.402(2)
C2 C3 1.397(2)
C2 C7 1.486(2)
C3 C4 1.385(2)
C3 H3 0.9500
C4 C5 1.386(2)
C4 H4 0.9500
C5 C6 1.391(2)
C5 H5 0.9500
C6 C10 1.488(2)
C7 H7A 0.9900
C7 H7B 0.9900
C8 H8A 0.9800
C8 H8B 0.9800
C8 H8C 0.9800
C9 H9A 0.9800
C9 H9B 0.9800
C9 H9C 0.9800
C10 H10A 0.9900
C10 H10B 0.9900
C11 H11A 0.9800
C11 H11B 0.9800
C11 H11C 0.9800
C12 H12A 0.9800
C12 H12B 0.9800
C12 H12C 0.9800

loop_
_geom_torsion_atom_site_label_1
_geom_torsion_atom_site_label_2
_geom_torsion_atom_site_label_3
_geom_torsion_atom_site_label_4
_geom_torsion
C1 Nb1 N1 C9 -87.11(10)
Cl3 Nb1 N1 C9 -175.41(10)
Cl4 Nb1 N1 C9 -8.29(10)
Cl2 Nb1 N1 C9 73.04(9)
Cl1 Nb1 N1 C9 120.69(9)
N2 Nb1 N1 C9 -90.18(11)
C1 Nb1 N1 C7 30.27(9)
Cl3 Nb1 N1 C7 -58.02(8)
Cl4 Nb1 N1 C7 109.09(9)
Cl2 Nb1 N1 C7 -169.57(9)
Cl1 Nb1 N1 C7 -121.93(9)
N2 Nb1 N1 C7 27.20(12)
C1 Nb1 N1 C8 151.30(12)
Cl3 Nb1 N1 C8 63.01(11)
Cl4 Nb1 N1 C8 -129.88(11)
Cl2 Nb1 N1 C8 -48.54(11)
Cl1 Nb1 N1 C8 -0.90(15)
N2 Nb1 N1 C8 148.23(10)
C1 Nb1 N2 C10 32.37(10)
Cl3 Nb1 N2 C10 114.16(9)
Cl4 Nb1 N2 C10 -52.95(9)
Cl2 Nb1 N2 C10 -116.83(9)
Cl1 Nb1 N2 C10 -163.27(10)
N1 Nb1 N2 C10 35.44(12)
C1 Nb1 N2 C12 -85.11(11)
Cl3 Nb1 N2 C12 -3.31(10)
Cl4 Nb1 N2 C12 -170.43(11)
Cl2 Nb1 N2 C12 125.70(10)
Cl1 Nb1 N2 C12 79.25(10)
N1 Nb1 N2 C12 -82.03(12)
C1 Nb1 N2 C11 152.39(12)
Cl3 Nb1 N2 C11 -125.82(11)
Cl4 Nb1 N2 C11 67.07(11)
Cl2 Nb1 N2 C11 3.19(14)
Cl1 Nb1 N2 C11 -43.25(11)
N1 Nb1 N2 C11 155.46(10)
Cl3 Nb1 C1 C2 65.42(12)
Cl4 Nb1 C1 C2 -114.55(12)
Cl2 Nb1 C1 C2 -44.51(15)
Cl1 Nb1 C1 C2 139.38(10)
N2 Nb1 C1 C2 163.74(13)
N1 Nb1 C1 C2 -14.12(11)
Cl3 Nb1 C1 C6 -117.22(12)
Cl4 Nb1 C1 C6 62.81(12)
Cl2 Nb1 C1 C6 132.86(11)
Cl1 Nb1 C1 C6 -43.26(15)
N2 Nb1 C1 C6 -18.90(12)
N1 Nb1 C1 C6 163.24(14)
C6 C1 C2 C3 -0.4(2)
Nb1 C1 C2 C3 177.08(11)
C6 C1 C2 C7 177.52(14)
Nb1 C1 C2 C7 -5.03(18)
C1 C2 C3 C4 -0.4(2)
C7 C2 C3 C4 -178.12(15)
C2 C3 C4 C5 0.8(2)
C3 C4 C5 C6 -0.6(2)
C4 C5 C6 C1 -0.2(2)
C4 C5 C6 C10 -178.83(15)
C2 C1 C6 C5 0.7(2)
Nb1 C1 C6 C5 -176.80(12)
C2 C1 C6 C10 179.34(14)
Nb1 C1 C6 C10 1.88(19)
C3 C2 C7 N1 -149.56(14)
C1 C2 C7 N1 32.59(18)
C9 N1 C7 C2 76.40(15)
C8 N1 C7 C2 -168.63(12)
Nb1 N1 C7 C2 -41.90(13)
C5 C6 C10 N2 -153.23(14)
C1 C6 C10 N2 28.09(19)
C12 N2 C10 C6 76.92(16)
C11 N2 C10 C6 -168.51(13)
Nb1 N2 C10 C6 -41.36(14)
